data_4327498
loop_
_publ_author_name
'Juan M. Clemente-Juan'
'Christine Mackiewicz'
'Marc Verelst'
'Fran\,coise Dahan'
'Azzedine Bousseksou'
'Yiannis Sanakis'
'Jean-Pierre Tuchagues'

_publ_contact_author
;
         Prof. Jean-Pierre Tuchagues
         Laboratoire de Chimie de Coordination du CNRS
         205 Route de Narbonne
         31077 Toulouse Cedex 4
         France
;
_publ_contact_author_email tuchague@lcc-toulouse.fr
_publ_contact_author_fax '(33) 0561553003'
_publ_contact_author_phone '(33) 0561333154'
_publ_section_title
;
 Synthesis, Structure, and Magnetic Properties of Tetranuclear Cubane-like
 and Chain-like Iron(II) Complexes Based on the N4O Pentadentate
 Dinucleating Ligand 1,5-Bis[(2-pyridylmethyl)amino]pentan-3-ol
;
_journal_name_full 'Inorganic Chemistry'
_journal_page_first 1478
_journal_page_last 1491
_journal_paper_doi 10.1021/ic010787+
_journal_volume 41
_journal_year 2002
_chemical_formula_sum 'C40 H46 Fe4 N14 O8'
_chemical_formula_weight 1074.31
_chemical_name_systematic
;
   ?
;
_space_group_IT_number 14
_symmetry_cell_setting monoclinic
_symmetry_space_group_name_Hall '-P 2ybc'
_symmetry_space_group_name_H-M 'P 1 21/c 1'
_atom_sites_solution_hydrogens geom
_atom_sites_solution_primary direct
_atom_sites_solution_secondary difmap
_audit_creation_method SHELXL-97
_cell_angle_alpha 90.00
_cell_angle_beta 99.359(18)
_cell_angle_gamma 90.00
_cell_formula_units_Z 2
_cell_length_a 11.7633(18)
_cell_length_b 18.234(3)
_cell_length_c 10.4792(16)
_cell_measurement_temperature 160(2)
_cell_volume 2217.8(6)
_computing_cell_refinement 'STOE-IPDS software (Stoe, 2.87, 1997)'
_computing_data_collection 'STOE-IPDS software (Stoe, 2.87, 1997)'
_computing_data_reduction 'XRED (Stoe, 1.08, 1996)'
_computing_molecular_graphics 'ZORTEP (Zsolnai, 1996)'
_computing_structure_refinement 'SHELXL-97 (Sheldrick, 1997)'
_computing_structure_solution 'SHELXS-97 (Sheldrick, 1990)'
_diffrn_ambient_temperature 160(2)
_diffrn_measured_fraction_theta_full 0.980
_diffrn_measured_fraction_theta_max 0.980
_diffrn_measurement_device_type STOE-IPDS
_diffrn_measurement_method 'Imaging Plate Detector System'
_diffrn_radiation_monochromator graphite
_diffrn_radiation_source 'fine-focus sealed tube'
_diffrn_radiation_type MoK\a
_diffrn_radiation_wavelength 0.71073
_diffrn_reflns_av_R_equivalents 0.0595
_diffrn_reflns_av_sigmaI/netI 0.0482
_diffrn_reflns_limit_h_max 14
_diffrn_reflns_limit_h_min -14
_diffrn_reflns_limit_k_max 20
_diffrn_reflns_limit_k_min -22
_diffrn_reflns_limit_l_max 12
_diffrn_reflns_limit_l_min -12
_diffrn_reflns_number 17070
_diffrn_reflns_theta_full 26.13
_diffrn_reflns_theta_max 26.13
_diffrn_reflns_theta_min 2.08
_exptl_absorpt_coefficient_mu 1.351
_exptl_absorpt_correction_type none
_exptl_crystal_colour Oranged-Yellow
_exptl_crystal_density_diffrn 1.609
_exptl_crystal_description Plate
_exptl_crystal_F_000 1104
_exptl_crystal_size_max 0.38
_exptl_crystal_size_mid 0.13
_exptl_crystal_size_min 0.13
_refine_diff_density_max 0.359
_refine_diff_density_min -0.453
_refine_diff_density_rms 0.063
_refine_ls_extinction_method none
_refine_ls_goodness_of_fit_ref 0.921
_refine_ls_hydrogen_treatment mixed
_refine_ls_matrix_type full
_refine_ls_number_parameters 298
_refine_ls_number_reflns 4335
_refine_ls_number_restraints 0
_refine_ls_restrained_S_all 0.921
_refine_ls_R_factor_all 0.0622
_refine_ls_R_factor_gt 0.0346
_refine_ls_shift/su_max 0.001
_refine_ls_shift/su_mean 0.000
_refine_ls_structure_factor_coef Fsqd
_refine_ls_weighting_details 'w=1/[\s^2^(Fo^2^)+(0.0434P)^2^+0.0000P] where P=(Fo^2^+2Fc^2^)/3'
_refine_ls_weighting_scheme calc
_refine_ls_wR_factor_gt 0.0719
_refine_ls_wR_factor_ref 0.0803
_reflns_number_gt 3030
_reflns_number_total 4335
_reflns_threshold_expression >2sigma(I)
_cod_data_source_file ic0107872B_3.cif
_cod_data_source_block (3)
_cod_depositor_comments
;
The following automatic conversions were performed:

'_refine_ls_weighting_scheme' value 'calc
w=1/[\s^2^(Fo^2^)+(0.0434P)^2^+0.0000P] where P=(Fo^2^+2Fc^2^)/3' was
changed to 'calc'. New tag '_refine_ls_weighting_details' was
created. The value of the new tag was set to
'w=1/[\s^2^(Fo^2^)+(0.0434P)^2^+0.0000P] where P=(Fo^2^+2Fc^2^)/3'.

Automatic conversion script
Id: cif_fix_values 3143 2015-03-26 13:38:13Z robertas 
;
_cod_original_cell_volume 2217.7(6)
_cod_database_code 4327498

loop_
_symmetry_equiv_pos_as_xyz
'x, y, z'
'x, -y+1/2, z+1/2'
'-x, -y, -z'
'-x, y-1/2, -z-1/2'

loop_
_atom_site_label
_atom_site_type_symbol
_atom_site_fract_x
_atom_site_fract_y
_atom_site_fract_z
_atom_site_U_iso_or_equiv
_atom_site_adp_type
_atom_site_occupancy
_atom_site_calc_flag
_atom_site_refinement_flags
Fe1 Fe 0.53628(3) 0.06359(2) 0.89088(4) 0.02799(11) Uani 1 d .
Fe2 Fe 0.77438(3) 0.02993(2) 0.79686(4) 0.03269(12) Uani 1 d .
O1 O 0.69444(16) 0.10871(10) 0.87557(18) 0.0327(4) Uani 1 d .
O2 O 0.18701(19) 0.00041(17) 0.8839(3) 0.0696(8) Uani 1 d .
O3 O 0.93102(19) -0.17788(13) 0.7451(2) 0.0505(6) Uani 1 d .
O4 O 0.5479(2) -0.14081(12) 0.7323(2) 0.0536(6) Uani 1 d .
N1 N 0.41331(19) 0.11550(13) 0.7372(2) 0.0326(5) Uani 1 d .
N2 N 0.4816(2) 0.16242(14) 0.9829(2) 0.0406(6) Uani 1 d .
H2A H 0.4807 0.1513 1.0694 0.045 Uiso 1 calc R
N3 N 0.9463(2) 0.08070(15) 0.8284(2) 0.0413(6) Uani 1 d .
H3A H 0.9920 0.0555 0.8950 0.045 Uiso 1 calc R
N4 N 0.79280(19) 0.06810(13) 0.6073(2) 0.0350(5) Uani 1 d .
N5 N 0.3904(2) -0.00240(14) 0.9273(2) 0.0355(5) Uani 1 d .
N6 N 0.8495(2) -0.06988(16) 0.8169(3) 0.0500(7) Uani 1 d .
N7 N 0.59957(19) -0.01518(13) 0.7580(2) 0.0350(5) Uani 1 d .
C1 C 0.3923(2) 0.09604(17) 0.6123(3) 0.0355(6) Uani 1 d .
H1 H 0.4419 0.0613 0.5820 0.039 Uiso 1 calc R
C2 C 0.3022(2) 0.12404(19) 0.5259(3) 0.0440(8) Uani 1 d .
H2 H 0.2886 0.1082 0.4384 0.048 Uiso 1 calc R
C3 C 0.2323(3) 0.17556(19) 0.5696(3) 0.0479(8) Uani 1 d .
H3 H 0.1705 0.1968 0.5118 0.053 Uiso 1 calc R
C4 C 0.2523(3) 0.19599(17) 0.6968(3) 0.0446(8) Uani 1 d .
H4 H 0.2049 0.2317 0.7280 0.049 Uiso 1 calc R
C5 C 0.3425(2) 0.16395(16) 0.7796(3) 0.0371(7) Uani 1 d .
C6 C 0.3622(3) 0.17949(19) 0.9230(3) 0.0479(8) Uani 1 d .
H6A H 0.3461 0.2319 0.9375 0.053 Uiso 1 calc R
H6B H 0.3082 0.1497 0.9648 0.053 Uiso 1 calc R
C7 C 0.5572(3) 0.22670(17) 0.9793(3) 0.0492(8) Uani 1 d .
H7A H 0.5331 0.2659 1.0346 0.054 Uiso 1 calc R
H7B H 0.5479 0.2456 0.8896 0.054 Uiso 1 calc R
C8 C 0.6821(3) 0.20893(18) 1.0248(3) 0.0470(8) Uani 1 d .
H8A H 0.6874 0.1735 1.0971 0.052 Uiso 1 calc R
H8B H 0.7224 0.2543 1.0588 0.052 Uiso 1 calc R
C9 C 0.7435(3) 0.17723(16) 0.9214(3) 0.0376(7) Uani 1 d .
H9 H 0.7316 0.2121 0.8467 0.041 Uiso 1 calc R
C10 C 0.8730(3) 0.17200(19) 0.9680(3) 0.0486(8) Uani 1 d .
H10A H 0.8990 0.2182 1.0133 0.053 Uiso 1 calc R
H10B H 0.8874 0.1318 1.0321 0.053 Uiso 1 calc R
C11 C 0.9452(3) 0.15875(19) 0.8647(3) 0.0491(8) Uani 1 d .
H11A H 0.9145 0.1882 0.7874 0.054 Uiso 1 calc R
H11B H 1.0251 0.1752 0.8961 0.054 Uiso 1 calc R
C12 C 0.9934(3) 0.0681(2) 0.7086(3) 0.0454(8) Uani 1 d .
H12A H 1.0209 0.0169 0.7065 0.050 Uiso 1 calc R
H12B H 1.0598 0.1012 0.7062 0.050 Uiso 1 calc R
C13 C 0.9023(2) 0.08227(17) 0.5925(3) 0.0388(7) Uani 1 d .
C14 C 0.9274(3) 0.1054(2) 0.4749(3) 0.0466(8) Uani 1 d .
H14 H 1.0050 0.1148 0.4654 0.051 Uiso 1 calc R
C15 C 0.8409(3) 0.1147(2) 0.3717(3) 0.0481(8) Uani 1 d .
H15 H 0.8580 0.1304 0.2905 0.053 Uiso 1 calc R
C16 C 0.7295(3) 0.1010(2) 0.3871(3) 0.0464(8) Uani 1 d .
H16 H 0.6679 0.1073 0.3171 0.051 Uiso 1 calc R
C17 C 0.7088(2) 0.07804(17) 0.5060(3) 0.0386(7) Uani 1 d .
H17 H 0.6315 0.0688 0.5169 0.042 Uiso 1 calc R
C18 C 0.2888(2) -0.00039(17) 0.9047(3) 0.0357(6) Uani 1 d .
C19 C 0.8901(2) -0.12349(18) 0.7816(3) 0.0355(7) Uani 1 d .
C20 C 0.5742(2) -0.07753(16) 0.7445(3) 0.0331(6) Uani 1 d .

loop_
_atom_site_aniso_label
_atom_site_aniso_U_11
_atom_site_aniso_U_22
_atom_site_aniso_U_33
_atom_site_aniso_U_23
_atom_site_aniso_U_13
_atom_site_aniso_U_12
Fe1 0.0302(2) 0.0269(2) 0.02716(19) 0.00102(17) 0.00564(15) 0.00244(16)
Fe2 0.0305(2) 0.0303(2) 0.0388(2) 0.00084(18) 0.01033(16) -0.00213(17)
O1 0.0350(10) 0.0292(11) 0.0331(10) -0.0023(8) 0.0036(8) -0.0063(8)
O2 0.0349(14) 0.091(2) 0.0784(19) 0.0144(16) -0.0033(12) 0.0079(13)
O3 0.0495(13) 0.0424(14) 0.0630(15) -0.0085(11) 0.0197(11) -0.0016(11)
O4 0.0700(15) 0.0372(14) 0.0546(14) -0.0134(11) 0.0132(12) -0.0155(11)
N1 0.0348(12) 0.0322(13) 0.0306(12) 0.0025(10) 0.0052(10) 0.0017(10)
N2 0.0523(15) 0.0379(14) 0.0315(13) -0.0009(11) 0.0066(11) 0.0096(12)
N3 0.0325(13) 0.0503(17) 0.0398(14) 0.0083(12) 0.0020(11) -0.0066(11)
N4 0.0291(12) 0.0375(14) 0.0392(13) 0.0013(11) 0.0074(10) -0.0023(10)
N5 0.0329(13) 0.0388(14) 0.0337(13) 0.0078(11) 0.0024(10) 0.0036(10)
N6 0.0422(15) 0.0430(17) 0.0642(19) 0.0042(14) 0.0066(13) 0.0022(13)
N7 0.0334(12) 0.0321(15) 0.0419(14) -0.0051(11) 0.0126(10) -0.0022(10)
C1 0.0308(15) 0.0451(18) 0.0303(15) 0.0016(13) 0.0048(12) -0.0028(12)
C2 0.0348(16) 0.059(2) 0.0377(16) 0.0117(15) 0.0054(13) -0.0087(15)
C3 0.0350(16) 0.055(2) 0.051(2) 0.0285(16) -0.0015(14) -0.0097(15)
C4 0.0344(16) 0.0340(17) 0.066(2) 0.0131(15) 0.0094(15) 0.0057(13)
C5 0.0376(16) 0.0298(16) 0.0449(17) 0.0049(13) 0.0097(13) 0.0047(12)
C6 0.0488(19) 0.045(2) 0.0516(19) -0.0084(15) 0.0123(15) 0.0177(15)
C7 0.066(2) 0.0278(17) 0.053(2) -0.0044(15) 0.0086(17) 0.0058(15)
C8 0.063(2) 0.0316(17) 0.0425(18) -0.0077(14) -0.0032(15) -0.0021(15)
C9 0.0518(18) 0.0262(15) 0.0323(15) 0.0005(12) -0.0004(13) -0.0076(13)
C10 0.055(2) 0.0431(19) 0.0444(18) -0.0062(15) -0.0013(15) -0.0169(15)
C11 0.0436(18) 0.050(2) 0.0496(19) 0.0048(16) -0.0037(14) -0.0209(15)
C12 0.0298(15) 0.062(2) 0.0448(17) 0.0077(16) 0.0077(13) -0.0070(14)
C13 0.0310(15) 0.0453(19) 0.0411(16) 0.0035(14) 0.0091(12) -0.0042(12)
C14 0.0367(16) 0.061(2) 0.0442(18) 0.0040(15) 0.0137(14) -0.0053(15)
C15 0.0480(19) 0.059(2) 0.0386(17) 0.0030(15) 0.0100(14) -0.0060(16)
C16 0.0413(17) 0.057(2) 0.0394(17) 0.0025(15) 0.0018(14) -0.0030(15)
C17 0.0254(14) 0.0477(19) 0.0424(17) -0.0012(14) 0.0046(12) -0.0022(12)
C18 0.0316(17) 0.0451(18) 0.0292(14) 0.0087(13) 0.0012(12) 0.0030(13)
C19 0.0299(14) 0.0384(19) 0.0368(16) 0.0055(13) 0.0011(12) -0.0077(13)
C20 0.0332(15) 0.038(2) 0.0290(14) -0.0049(12) 0.0083(11) -0.0021(12)

loop_
_atom_type_symbol
_atom_type_description
_atom_type_scat_dispersion_real
_atom_type_scat_dispersion_imag
_atom_type_scat_source
C C 0.0033 0.0016 'International Tables Vol C Tables 4.2.6.8 and 6.1.1.4'
H H 0.0000 0.0000 'International Tables Vol C Tables 4.2.6.8 and 6.1.1.4'
N N 0.0061 0.0033 'International Tables Vol C Tables 4.2.6.8 and 6.1.1.4'
O O 0.0106 0.0060 'International Tables Vol C Tables 4.2.6.8 and 6.1.1.4'
Fe Fe 0.3463 0.8444 'International Tables Vol C Tables 4.2.6.8 and 6.1.1.4'

loop_
_geom_angle_atom_site_label_1
_geom_angle_atom_site_label_2
_geom_angle_atom_site_label_3
_geom_angle
_geom_angle_site_symmetry_3
O1 Fe1 N5 168.18(8) .
O1 Fe1 N2 92.26(9) .
N5 Fe1 N2 94.64(10) .
O1 Fe1 N1 105.41(8) .
N5 Fe1 N1 85.58(9) .
N2 Fe1 N1 76.28(9) .
O1 Fe1 N7 79.05(8) .
N5 Fe1 N7 96.14(9) .
N2 Fe1 N7 164.76(9) .
N1 Fe1 N7 93.85(9) .
O1 Fe1 N5 92.12(8) 3_657
N5 Fe1 N5 77.46(10) 3_657
N2 Fe1 N5 97.73(9) 3_657
N1 Fe1 N5 161.56(8) 3_657
N7 Fe1 N5 95.10(9) 3_657
O1 Fe2 N6 147.62(10) .
O1 Fe2 N4 106.12(9) .
N6 Fe2 N4 106.24(11) .
O1 Fe2 N7 81.61(8) .
N6 Fe2 N7 93.59(10) .
N4 Fe2 N7 100.51(9) .
O1 Fe2 N3 96.89(9) .
N6 Fe2 N3 89.28(10) .
N4 Fe2 N3 76.95(9) .
N7 Fe2 N3 176.62(9) .
C9 O1 Fe2 125.83(17) .
C9 O1 Fe1 130.03(17) .
Fe2 O1 Fe1 103.86(8) .
C5 N1 C1 118.2(2) .
C5 N1 Fe1 114.32(18) .
C1 N1 Fe1 126.67(19) .
C6 N2 C7 110.9(3) .
C6 N2 Fe1 108.29(18) .
C7 N2 Fe1 114.89(19) .
C12 N3 C11 113.0(2) .
C12 N3 Fe2 105.73(18) .
C11 N3 Fe2 113.51(18) .
C17 N4 C13 118.6(2) .
C17 N4 Fe2 127.15(18) .
C13 N4 Fe2 114.23(19) .
C18 N5 Fe1 138.4(2) .
C18 N5 Fe1 114.9(2) 3_657
Fe1 N5 Fe1 102.54(10) 3_657
C19 N6 Fe2 155.7(3) .
C20 N7 Fe2 126.6(2) .
C20 N7 Fe1 126.7(2) .
Fe2 N7 Fe1 92.35(9) .
N1 C1 C2 123.0(3) .
C3 C2 C1 118.2(3) .
C4 C3 C2 119.6(3) .
C3 C4 C5 119.2(3) .
N1 C5 C4 121.6(3) .
N1 C5 C6 116.8(2) .
C4 C5 C6 121.5(3) .
N2 C6 C5 111.4(2) .
N2 C7 C8 112.5(3) .
C7 C8 C9 114.3(3) .
O1 C9 C8 111.2(2) .
O1 C9 C10 112.4(2) .
C8 C9 C10 111.3(2) .
C11 C10 C9 115.6(3) .
N3 C11 C10 111.8(3) .
N3 C12 C13 110.2(2) .
N4 C13 C14 120.6(3) .
N4 C13 C12 116.3(2) .
C14 C13 C12 123.1(3) .
C15 C14 C13 120.2(3) .
C16 C15 C14 119.2(3) .
C15 C16 C17 118.5(3) .
N4 C17 C16 122.9(3) .
N5 C18 O2 178.5(3) .
N6 C19 O3 179.6(3) .
N7 C20 O4 179.1(3) .

loop_
_geom_bond_atom_site_label_1
_geom_bond_atom_site_label_2
_geom_bond_distance
_geom_bond_site_symmetry_2
Fe1 O1 2.0642(18) .
Fe1 N5 2.180(2) .
Fe1 N2 2.189(2) .
Fe1 N1 2.197(2) .
Fe1 N7 2.212(2) .
Fe1 N5 2.255(2) 3_657
Fe2 O1 1.9698(19) .
Fe2 N6 2.019(3) .
Fe2 N4 2.149(2) .
Fe2 N7 2.191(2) .
Fe2 N3 2.200(2) .
O1 C9 1.426(3) .
O2 C18 1.182(3) .
O3 C19 1.192(4) .
O4 C20 1.196(4) .
N1 C5 1.338(4) .
N1 C1 1.340(3) .
N2 C6 1.475(4) .
N2 C7 1.475(4) .
N3 C12 1.471(4) .
N3 C11 1.473(4) .
N4 C17 1.340(4) .
N4 C13 1.347(3) .
N5 C18 1.180(3) .
N5 Fe1 2.255(2) 3_657
N6 C19 1.174(4) .
N7 C20 1.178(4) .
C1 C2 1.375(4) .
C2 C3 1.375(5) .
C3 C4 1.367(5) .
C4 C5 1.386(4) .
C5 C6 1.510(4) .
C7 C8 1.504(5) .
C8 C9 1.512(4) .
C9 C10 1.526(4) .
C10 C11 1.501(5) .
C12 C13 1.507(4) .
C13 C14 1.379(4) .
C14 C15 1.370(5) .
C15 C16 1.369(4) .
C16 C17 1.373(4) .

loop_
_geom_hbond_atom_site_label_D
_geom_hbond_atom_site_label_H
_geom_hbond_atom_site_label_A
_geom_hbond_distance_DH
_geom_hbond_distance_HA
_geom_hbond_distance_DA
_geom_hbond_angle_DHA
_geom_hbond_site_symmetry_A
N2 H2A O4 0.93 2.17 3.085(3) 168.9 3_657
N3 H3A O2 0.93 2.52 3.157(3) 125.6 1_655
